data_7017831
loop_
_publ_author_name
'Janas, Zofia'
'Nerkowski, Tomasz'
'Kober, Ewa'
'Jerzykiewicz, Lucjan B.'
'Lis, Tadeusz'

_publ_section_title
;
 Lithium complexes supported by tripodal diaminebis(aryloxido) ligands:
 synthesis and structure.
;
_journal_issue 2
_journal_name_full 'Dalton transactions (Cambridge, England : 2003)'
_journal_page_first 442
_journal_page_last 447
_journal_paper_doi 10.1039/c1dt11498k
_journal_volume 41
_journal_year 2012
_chemical_formula_moiety 'C20 H28 N2 O2'
_chemical_formula_sum 'C20 H28 N2 O2'
_chemical_formula_weight 328.44
_chemical_name_systematic
;
?
;
_space_group_IT_number 14
_symmetry_cell_setting monoclinic
_symmetry_space_group_name_Hall '-P 2ybc'
_symmetry_space_group_name_H-M 'P 1 21/c 1'
_atom_sites_solution_hydrogens geom
_atom_sites_solution_primary direct
_atom_sites_solution_secondary difmap
_audit_creation_method SHELXL-97
_cell_angle_alpha 90.00
_cell_angle_beta 107.48(3)
_cell_angle_gamma 90.00
_cell_formula_units_Z 4
_cell_length_a 14.820(3)
_cell_length_b 6.049(3)
_cell_length_c 21.294(5)
_cell_measurement_reflns_used 2727
_cell_measurement_temperature 100(2)
_cell_measurement_theta_max 27
_cell_measurement_theta_min 3
_cell_volume 1820.8(11)
_computing_cell_refinement 'Kuma KM4 software 1996'
_computing_data_collection 'Kuma KM4 software 1996'
_computing_data_reduction 'Kuma KM4 software 1996'
_computing_molecular_graphics 'SHELXTL-NT V5.1, Bruker AXS 1999'
_computing_publication_material 'SHELXTL-NT V5.1, Bruker AXS 1999'
_computing_structure_refinement 'SHELXTL-NT V5.1, Bruker AXS 1999'
_computing_structure_solution 'SHELXTL-NT V5.1, Bruker AXS 1999'
_diffrn_ambient_temperature 100(2)
_diffrn_measured_fraction_theta_full 0.989
_diffrn_measured_fraction_theta_max 0.989
_diffrn_measurement_device_type 'Kuma KM-4 CCD kappa-axis diffractometer'
_diffrn_measurement_method \OMEGA
_diffrn_radiation_monochromator graphite
_diffrn_radiation_source 'fine-focus sealed tube'
_diffrn_radiation_type MoK\a
_diffrn_radiation_wavelength 0.71073
_diffrn_reflns_av_R_equivalents 0.0353
_diffrn_reflns_av_sigmaI/netI 0.0503
_diffrn_reflns_limit_h_max 19
_diffrn_reflns_limit_h_min -19
_diffrn_reflns_limit_k_max 7
_diffrn_reflns_limit_k_min -5
_diffrn_reflns_limit_l_max 27
_diffrn_reflns_limit_l_min -27
_diffrn_reflns_number 12298
_diffrn_reflns_theta_full 27.50
_diffrn_reflns_theta_max 27.50
_diffrn_reflns_theta_min 2.98
_exptl_absorpt_coefficient_mu 0.077
_exptl_absorpt_correction_type none
_exptl_crystal_colour WHITE
_exptl_crystal_density_diffrn 1.198
_exptl_crystal_density_method 'not measured'
_exptl_crystal_description PLATE
_exptl_crystal_F_000 712
_exptl_crystal_size_max 0.42
_exptl_crystal_size_mid 0.18
_exptl_crystal_size_min 0.05
_refine_diff_density_max 0.260
_refine_diff_density_min -0.201
_refine_diff_density_rms 0.040
_refine_ls_extinction_method none
_refine_ls_goodness_of_fit_ref 0.983
_refine_ls_hydrogen_treatment mixed
_refine_ls_matrix_type full
_refine_ls_number_parameters 229
_refine_ls_number_reflns 4128
_refine_ls_number_restraints 2
_refine_ls_restrained_S_all 0.983
_refine_ls_R_factor_all 0.0699
_refine_ls_R_factor_gt 0.0401
_refine_ls_shift/su_max 0.000
_refine_ls_shift/su_mean 0.000
_refine_ls_structure_factor_coef Fsqd
_refine_ls_weighting_details 'calc w=1/[\s^2^(Fo^2^)+(0.0479P)^2^+0.0000P] where P=(Fo^2^+2Fc^2^)/3'
_refine_ls_weighting_scheme calc
_refine_ls_wR_factor_gt 0.0899
_refine_ls_wR_factor_ref 0.0953
_reflns_number_gt 2768
_reflns_number_total 4128
_reflns_threshold_expression >2sigma(I)
_cod_data_source_file c1dt11498k.txt
_cod_data_source_block H2L2(C20H28N2O2)
_cod_depositor_comments
;
The following automatic conversions were performed:

'_symmetry_cell_setting' value 'MONOCLINIC' changed to 'monoclinic'
according to /home/saulius/struct/CIF-dictionaries/cif_core.dic
dictionary named 'cif_core.dic' version 2.4.1 from
2010-06-29.

'_exptl_absorpt_correction_type' value 'NONE' changed to
'none' according to
/home/saulius/struct/CIF-dictionaries/cif_core.dic dictionary named
'cif_core.dic' version 2.4.1 from 2010-06-29.

Automatic conversion script
Id: cif_fix_values 1715 2011-07-08 13:25:40Z adriana 
;
_cod_original_sg_symbol_H-M P21/c
_cod_database_code 7017831

loop_
_symmetry_equiv_pos_as_xyz
'x, y, z'
'-x, y+1/2, -z+1/2'
'-x, -y, -z'
'x, -y-1/2, z-1/2'

loop_
_atom_site_label
_atom_site_type_symbol
_atom_site_fract_x
_atom_site_fract_y
_atom_site_fract_z
_atom_site_U_iso_or_equiv
_atom_site_adp_type
_atom_site_occupancy
_atom_site_symmetry_multiplicity
_atom_site_calc_flag
_atom_site_refinement_flags
O11 O 0.34465(7) 0.33713(16) 0.14314(5) 0.0235(2) Uani 1 1 d D
H11A H 0.3124(11) 0.231(2) 0.1141(7) 0.060(6) Uiso 1 1 d D
O21 O 0.10982(7) 0.38063(16) 0.13690(5) 0.0224(2) Uani 1 1 d D
H21A H 0.1540(10) 0.272(2) 0.1392(9) 0.057(6) Uiso 1 1 d D
N1 N 0.18822(7) -0.02259(18) 0.14628(5) 0.0173(3) Uani 1 1 d .
N2 N 0.24672(8) 0.10373(19) 0.03156(5) 0.0201(3) Uani 1 1 d .
C1 C 0.28707(9) -0.0978(2) 0.17755(7) 0.0185(3) Uani 1 1 d .
H1A H 0.3185 -0.1196 0.1430 0.022 Uiso 1 1 calc R
H1B H 0.2861 -0.2419 0.1994 0.022 Uiso 1 1 calc R
C2 C 0.13230(9) -0.0627(2) 0.19226(7) 0.0183(3) Uani 1 1 d .
H2A H 0.1702 -0.0179 0.2372 0.022 Uiso 1 1 calc R
H2B H 0.1191 -0.2229 0.1932 0.022 Uiso 1 1 calc R
C3 C 0.14580(10) -0.1288(2) 0.08144(7) 0.0205(3) Uani 1 1 d .
H3A H 0.0790 -0.1663 0.0764 0.025 Uiso 1 1 calc R
H3B H 0.1800 -0.2679 0.0793 0.025 Uiso 1 1 calc R
C4 C 0.15036(10) 0.0231(2) 0.02515(7) 0.0226(3) Uani 1 1 d .
H4A H 0.1262 -0.0579 -0.0170 0.027 Uiso 1 1 calc R
H4B H 0.1084 0.1516 0.0235 0.027 Uiso 1 1 calc R
C5 C 0.24171(11) 0.2988(3) -0.01050(7) 0.0303(4) Uani 1 1 d .
H5A H 0.2127 0.2574 -0.0567 0.046 Uiso 1 1 calc R
H5B H 0.3057 0.3554 -0.0047 0.046 Uiso 1 1 calc R
H5C H 0.2035 0.4135 0.0018 0.046 Uiso 1 1 calc R
C6 C 0.30452(11) -0.0666(3) 0.01304(7) 0.0289(4) Uani 1 1 d .
H6A H 0.3067 -0.1987 0.0401 0.043 Uiso 1 1 calc R
H6B H 0.3688 -0.0103 0.0202 0.043 Uiso 1 1 calc R
H6C H 0.2766 -0.1045 -0.0335 0.043 Uiso 1 1 calc R
C11 C 0.36914(9) 0.2702(2) 0.20774(7) 0.0186(3) Uani 1 1 d .
C12 C 0.34316(9) 0.0651(2) 0.22746(7) 0.0174(3) Uani 1 1 d .
C13 C 0.37418(9) 0.0121(2) 0.29454(7) 0.0206(3) Uani 1 1 d .
H13 H 0.3570 -0.1270 0.3082 0.025 Uiso 1 1 calc R
C14 C 0.42919(9) 0.1548(2) 0.34203(7) 0.0226(3) Uani 1 1 d .
C15 C 0.45319(9) 0.3578(2) 0.32064(7) 0.0221(3) Uani 1 1 d .
H15 H 0.4905 0.4588 0.3520 0.027 Uiso 1 1 calc R
C16 C 0.42390(9) 0.4163(2) 0.25445(7) 0.0204(3) Uani 1 1 d .
H16 H 0.4412 0.5557 0.2410 0.024 Uiso 1 1 calc R
C17 C 0.46442(11) 0.0860(3) 0.41366(7) 0.0331(4) Uani 1 1 d .
H17A H 0.4219 -0.0260 0.4223 0.050 Uiso 1 1 calc R
H17B H 0.4659 0.2151 0.4417 0.050 Uiso 1 1 calc R
H17C H 0.5283 0.0243 0.4232 0.050 Uiso 1 1 calc R
C21 C 0.03307(9) 0.2771(2) 0.14734(6) 0.0178(3) Uani 1 1 d .
C22 C 0.03971(9) 0.0624(2) 0.17331(6) 0.0169(3) Uani 1 1 d .
C23 C -0.04021(9) -0.0295(2) 0.18463(6) 0.0178(3) Uani 1 1 d .
H23 H -0.0361 -0.1748 0.2023 0.021 Uiso 1 1 calc R
C24 C -0.12584(10) 0.0828(2) 0.17117(6) 0.0190(3) Uani 1 1 d .
C25 C -0.13028(10) 0.2951(2) 0.14448(7) 0.0205(3) Uani 1 1 d .
H25 H -0.1880 0.3752 0.1343 0.025 Uiso 1 1 calc R
C26 C -0.05203(10) 0.3909(2) 0.13250(7) 0.0204(3) Uani 1 1 d .
H26 H -0.0567 0.5350 0.1141 0.024 Uiso 1 1 calc R
C27 C -0.21054(10) -0.0233(2) 0.18476(7) 0.0248(3) Uani 1 1 d .
H27A H -0.2130 -0.1805 0.1731 0.037 Uiso 1 1 calc R
H27B H -0.2685 0.0498 0.1583 0.037 Uiso 1 1 calc R
H27C H -0.2049 -0.0081 0.2316 0.037 Uiso 1 1 calc R

loop_
_atom_site_aniso_label
_atom_site_aniso_U_11
_atom_site_aniso_U_22
_atom_site_aniso_U_33
_atom_site_aniso_U_23
_atom_site_aniso_U_13
_atom_site_aniso_U_12
O11 0.0248(5) 0.0234(6) 0.0198(5) 0.0017(4) 0.0031(5) -0.0038(5)
O21 0.0212(5) 0.0180(5) 0.0293(6) 0.0019(4) 0.0098(5) -0.0021(4)
N1 0.0154(6) 0.0211(6) 0.0151(6) 0.0006(5) 0.0043(5) 0.0001(5)
N2 0.0217(6) 0.0204(6) 0.0182(6) 0.0013(5) 0.0060(5) 0.0000(5)
C1 0.0173(7) 0.0188(7) 0.0198(7) 0.0013(6) 0.0062(6) 0.0004(6)
C2 0.0189(7) 0.0178(7) 0.0191(7) 0.0022(6) 0.0070(6) -0.0002(6)
C3 0.0194(7) 0.0213(7) 0.0205(7) -0.0032(6) 0.0059(6) -0.0025(6)
C4 0.0219(7) 0.0259(8) 0.0189(7) -0.0020(6) 0.0046(6) -0.0008(6)
C5 0.0377(9) 0.0287(8) 0.0231(8) 0.0026(7) 0.0068(7) -0.0028(7)
C6 0.0269(8) 0.0364(9) 0.0245(8) -0.0010(7) 0.0092(7) 0.0033(7)
C11 0.0134(6) 0.0234(8) 0.0188(7) 0.0004(6) 0.0043(6) 0.0026(6)
C12 0.0129(6) 0.0192(7) 0.0204(7) -0.0014(6) 0.0052(6) 0.0020(6)
C13 0.0167(7) 0.0229(7) 0.0232(7) 0.0042(6) 0.0076(6) 0.0019(6)
C14 0.0165(7) 0.0336(9) 0.0178(7) 0.0004(6) 0.0053(6) 0.0031(6)
C15 0.0148(7) 0.0269(8) 0.0229(8) -0.0063(6) 0.0030(6) 0.0010(6)
C16 0.0149(7) 0.0199(7) 0.0263(8) 0.0001(6) 0.0062(6) 0.0018(6)
C17 0.0290(8) 0.0474(10) 0.0209(8) 0.0015(7) 0.0045(7) -0.0025(8)
C21 0.0187(7) 0.0190(7) 0.0159(7) -0.0029(6) 0.0057(6) -0.0035(6)
C22 0.0183(7) 0.0183(7) 0.0136(7) -0.0024(5) 0.0043(6) -0.0007(6)
C23 0.0222(7) 0.0159(7) 0.0147(7) 0.0002(5) 0.0046(6) -0.0015(6)
C24 0.0195(7) 0.0227(7) 0.0153(7) -0.0047(6) 0.0061(6) -0.0027(6)
C25 0.0193(7) 0.0220(7) 0.0192(7) -0.0034(6) 0.0042(6) 0.0030(6)
C26 0.0260(7) 0.0156(7) 0.0181(7) 0.0010(6) 0.0046(6) 0.0009(6)
C27 0.0217(7) 0.0277(8) 0.0260(8) -0.0031(7) 0.0089(6) -0.0012(7)

loop_
_atom_type_symbol
_atom_type_description
_atom_type_scat_dispersion_real
_atom_type_scat_dispersion_imag
_atom_type_scat_source
C C 0.0033 0.0016 'International Tables Vol C Tables 4.2.6.8 and 6.1.1.4'
H H 0.0000 0.0000 'International Tables Vol C Tables 4.2.6.8 and 6.1.1.4'
N N 0.0061 0.0033 'International Tables Vol C Tables 4.2.6.8 and 6.1.1.4'
O O 0.0106 0.0060 'International Tables Vol C Tables 4.2.6.8 and 6.1.1.4'

loop_
_geom_angle_atom_site_label_1
_geom_angle_atom_site_label_2
_geom_angle_atom_site_label_3
_geom_angle
C11 O11 H11A 113.2(12)
C21 O21 H21A 106.0(12)
C2 N1 C3 112.36(10)
C2 N1 C1 109.01(10)
C3 N1 C1 111.72(10)
C6 N2 C5 109.05(11)
C6 N2 C4 111.69(12)
C5 N2 C4 109.79(11)
N1 C1 C12 112.16(11)
N1 C1 H1A 109.2
C12 C1 H1A 109.2
N1 C1 H1B 109.2
C12 C1 H1B 109.2
H1A C1 H1B 107.9
N1 C2 C22 112.65(11)
N1 C2 H2A 109.1
C22 C2 H2A 109.1
N1 C2 H2B 109.1
C22 C2 H2B 109.1
H2A C2 H2B 107.8
N1 C3 C4 111.36(11)
N1 C3 H3A 109.4
C4 C3 H3A 109.4
N1 C3 H3B 109.4
C4 C3 H3B 109.4
H3A C3 H3B 108.0
N2 C4 C3 113.31(11)
N2 C4 H4A 108.9
C3 C4 H4A 108.9
N2 C4 H4B 108.9
C3 C4 H4B 108.9
H4A C4 H4B 107.7
N2 C5 H5A 109.5
N2 C5 H5B 109.5
H5A C5 H5B 109.5
N2 C5 H5C 109.5
H5A C5 H5C 109.5
H5B C5 H5C 109.5
N2 C6 H6A 109.5
N2 C6 H6B 109.5
H6A C6 H6B 109.5
N2 C6 H6C 109.5
H6A C6 H6C 109.5
H6B C6 H6C 109.5
O11 C11 C16 116.71(13)
O11 C11 C12 123.20(12)
C16 C11 C12 120.08(13)
C13 C12 C11 118.24(12)
C13 C12 C1 120.90(13)
C11 C12 C1 120.80(12)
C14 C13 C12 122.71(14)
C14 C13 H13 118.6
C12 C13 H13 118.6
C13 C14 C15 117.43(13)
C13 C14 C17 120.70(14)
C15 C14 C17 121.82(13)
C16 C15 C14 121.55(13)
C16 C15 H15 119.2
C14 C15 H15 119.2
C15 C16 C11 119.99(14)
C15 C16 H16 120.0
C11 C16 H16 120.0
C14 C17 H17A 109.5
C14 C17 H17B 109.5
H17A C17 H17B 109.5
C14 C17 H17C 109.5
H17A C17 H17C 109.5
H17B C17 H17C 109.5
O21 C21 C26 118.48(12)
O21 C21 C22 121.49(12)
C26 C21 C22 120.02(13)
C23 C22 C21 118.35(12)
C23 C22 C2 120.32(12)
C21 C22 C2 121.25(12)
C24 C23 C22 122.66(13)
C24 C23 H23 118.7
C22 C23 H23 118.7
C23 C24 C25 117.46(13)
C23 C24 C27 120.73(13)
C25 C24 C27 121.81(13)
C26 C25 C24 121.26(13)
C26 C25 H25 119.4
C24 C25 H25 119.4
C25 C26 C21 120.24(13)
C25 C26 H26 119.9
C21 C26 H26 119.9
C24 C27 H27A 109.5
C24 C27 H27B 109.5
H27A C27 H27B 109.5
C24 C27 H27C 109.5
H27A C27 H27C 109.5
H27B C27 H27C 109.5

loop_
_geom_bond_atom_site_label_1
_geom_bond_atom_site_label_2
_geom_bond_distance
O11 C11 1.374(2)
O11 H11A 0.920(3)
O21 C21 1.374(2)
O21 H21A 0.920(3)
N1 C2 1.481(2)
N1 C3 1.481(2)
N1 C1 1.487(2)
N2 C6 1.468(2)
N2 C5 1.469(2)
N2 C4 1.476(2)
C1 C12 1.504(2)
C1 H1A 0.9900
C1 H1B 0.9900
C2 C22 1.512(2)
C2 H2A 0.9900
C2 H2B 0.9900
C3 C4 1.528(2)
C3 H3A 0.9900
C3 H3B 0.9900
C4 H4A 0.9900
C4 H4B 0.9900
C5 H5A 0.9800
C5 H5B 0.9800
C5 H5C 0.9800
C6 H6A 0.9800
C6 H6B 0.9800
C6 H6C 0.9800
C11 C16 1.394(2)
C11 C12 1.400(2)
C12 C13 1.400(2)
C13 C14 1.392(2)
C13 H13 0.9500
C14 C15 1.393(2)
C14 C17 1.515(2)
C15 C16 1.390(2)
C15 H15 0.9500
C16 H16 0.9500
C17 H17A 0.9800
C17 H17B 0.9800
C17 H17C 0.9800
C21 C26 1.387(2)
C21 C22 1.403(2)
C22 C23 1.393(2)
C23 C24 1.391(2)
C23 H23 0.9500
C24 C25 1.398(2)
C24 C27 1.513(2)
C25 C26 1.387(2)
C25 H25 0.9500
C26 H26 0.9500
C27 H27A 0.9800
C27 H27B 0.9800
C27 H27C 0.9800

loop_
_geom_hbond_atom_site_label_D
_geom_hbond_atom_site_label_H
_geom_hbond_atom_site_label_A
_geom_hbond_distance_DH
_geom_hbond_distance_HA
_geom_hbond_distance_DA
_geom_hbond_angle_DHA
O11 H11A N2 0.920(3) 1.898(8) 2.770(2) 157(2)
O21 H21A N1 0.920(3) 1.844(10) 2.683(2) 150(2)

loop_
_geom_torsion_atom_site_label_1
_geom_torsion_atom_site_label_2
_geom_torsion_atom_site_label_3
_geom_torsion_atom_site_label_4
_geom_torsion
C2 N1 C1 C12 -77.96(13)
C3 N1 C1 C12 157.26(11)
C3 N1 C2 C22 -71.16(14)
C1 N1 C2 C22 164.43(10)
C2 N1 C3 C4 138.42(11)
C1 N1 C3 C4 -98.69(13)
C6 N2 C4 C3 77.09(14)
C5 N2 C4 C3 -161.81(12)
N1 C3 C4 N2 54.08(15)
O11 C11 C12 C13 178.38(12)
C16 C11 C12 C13 -0.48(19)
O11 C11 C12 C1 1.04(19)
C16 C11 C12 C1 -177.81(12)
N1 C1 C12 C13 113.02(14)
N1 C1 C12 C11 -69.71(16)
C11 C12 C13 C14 0.22(19)
C1 C12 C13 C14 177.56(12)
C12 C13 C14 C15 0.1(2)
C12 C13 C14 C17 -177.43(13)
C13 C14 C15 C16 -0.27(19)
C17 C14 C15 C16 177.28(13)
C14 C15 C16 C11 0.0(2)
O11 C11 C16 C15 -178.56(11)
C12 C11 C16 C15 0.4(2)
O21 C21 C22 C23 177.90(12)
C26 C21 C22 C23 -1.14(19)
O21 C21 C22 C2 1.28(19)
C26 C21 C22 C2 -177.76(12)
N1 C2 C22 C23 145.83(12)
N1 C2 C22 C21 -37.62(17)
C21 C22 C23 C24 0.08(19)
C2 C22 C23 C24 176.72(12)
C22 C23 C24 C25 0.80(19)
C22 C23 C24 C27 -179.56(12)
C23 C24 C25 C26 -0.64(19)
C27 C24 C25 C26 179.73(12)
C24 C25 C26 C21 -0.4(2)
O21 C21 C26 C25 -177.76(12)
C22 C21 C26 C25 1.31(19)
